data_2310921
loop_
_publ_author_name
'Nijssen, L.'
'Lipscomb, W.N.'

_publ_section_title
;
 The Structure of Mercuric Amidobromide
;
_journal_name_full 'Acta Crystallographica (1,1948-23,1967)'
_journal_page_first 604
_journal_page_last 605
_journal_volume 5
_journal_year 1952
_chemical_formula_sum 'Br H2 Hg N'
_chemical_name_systematic 'Hg N H2 Br'
_space_group_IT_number 25
_symmetry_space_group_name_Hall 'P -2 2'
_symmetry_space_group_name_H-M 'P 2 m m'
_cell_angle_alpha 90
_cell_angle_beta 90
_cell_angle_gamma 90
_cell_formula_units_Z 2
_cell_length_a 5.439
_cell_length_b 4.487
_cell_length_c 6.761
_cell_volume 165.001
_citation_journal_id_ASTM ACCRA9
_cod_data_source_file Nijssen_ACCRA9_1952_173.cif
_cod_data_source_block H2Br1Hg1N1
_cod_original_cell_volume 165.0008
_cod_original_sg_symbol_Hall 'P 2 -2 (z,x,y)'
_cod_original_formula_sum 'H2 Br1 Hg1 N1'
_cod_database_code 2310921

loop_
_symmetry_equiv_pos_as_xyz
x,y,z
x,-y,-z
x,-y,z
x,y,-z

loop_
_atom_site_label
_atom_site_type_symbol
_atom_site_fract_x
_atom_site_fract_y
_atom_site_fract_z
_atom_site_occupancy
_atom_site_U_iso_or_equiv
Br1 Br-1 0.32 0.5 0.75 1 0.0
N1 N-3 0.22 0 0.25 1 0.0
Hg1 Hg+2 0 0 0 1 0.0
Hg2 Hg+2 0 0 0.5 1 0.0
